data_4336603
loop_
_publ_author_name
'Mansura Khatun'
'Stanislav S. Stoyko'
'Arthur Mar'

_publ_contact_author_address
; Department of Chemistry
  University of Alberta
  Edmonton, AB
  Canada  T6G 2G2
;
_publ_contact_author_email arthur.mar@ualberta.ca
_publ_contact_author_fax '(780) 492-8231'
_publ_contact_author_name 'Dr. Arthur Mar'
_publ_contact_author_phone '(780) 492-5592'
_publ_section_title
;
 Electron-Deficient Ternary and Quaternary Pnictides Rb4Zn7As7,
 Rb4Mn3.5Zn3.5Sb7, Rb7Mn12Sb12, and Rb7Mn4Cd8Sb12 with Corrugated Anionic
 Layers
;
_journal_name_full 'Inorganic Chemistry'
_journal_page_first 12682
_journal_page_last 12690
_journal_paper_doi 10.1021/ic401887b
_journal_volume 52
_journal_year 2013
_chemical_formula_structural 'Rb4 Mn3.50 Zn3.50 Sb7'
_chemical_formula_sum 'Mn3.5 Rb4 Sb7 Zn3.5'
_chemical_formula_weight 1615.22
_chemical_name_common 'rubidium manganese zinc antimonide (4/3.5/3.5/7)'
_chemical_name_systematic 'rubidium manganese zinc antimonide (4/3.5/3.5/7)'
_space_group_IT_number 63
_symmetry_cell_setting orthorhombic
_symmetry_space_group_name_Hall '-C 2c 2'
_symmetry_space_group_name_H-M 'C m c m'
_atom_sites_solution_primary direct
_atom_sites_solution_secondary difmap
_audit_creation_method SHELXL-97
_cell_angle_alpha 90.00
_cell_angle_beta 90.00
_cell_angle_gamma 90.00
_cell_formula_units_Z 4
_cell_length_a 4.3911(8)
_cell_length_b 26.546(5)
_cell_length_c 18.743(4)
_cell_measurement_reflns_used 2043
_cell_measurement_temperature 173(2)
_cell_measurement_theta_max 29.05
_cell_measurement_theta_min 2.66
_cell_volume 2184.8(7)
_computing_cell_refinement 'Bruker SAINT 7.68A (Bruker, 2009)'
_computing_data_collection 'Bruker SMART 5.054 (Bruker, 1999)'
_computing_data_reduction 'Bruker SAINT 7.68A'
_computing_molecular_graphics 'ATOMS 5.1 (Dowty, 1999)'
_computing_publication_material 'Bruker SHELXTL 6.12'
_computing_structure_refinement 'Bruker SHELXTL 6.12'
_computing_structure_solution 'Bruker SHELXTL 6.12'
_diffrn_ambient_temperature 173(2)
_diffrn_measured_fraction_theta_full 0.989
_diffrn_measured_fraction_theta_max 0.989
_diffrn_measurement_device_type 'Bruker PLATFORM/SMART APEX II CCD'
_diffrn_measurement_method '\w scans'
_diffrn_radiation_monochromator graphite
_diffrn_radiation_source 'fine-focus sealed tube'
_diffrn_radiation_type MoK\a
_diffrn_radiation_wavelength 0.71073
_diffrn_reflns_av_R_equivalents 0.0917
_diffrn_reflns_av_sigmaI/netI 0.0519
_diffrn_reflns_limit_h_max 6
_diffrn_reflns_limit_h_min -6
_diffrn_reflns_limit_k_max 39
_diffrn_reflns_limit_k_min -40
_diffrn_reflns_limit_l_max 28
_diffrn_reflns_limit_l_min -28
_diffrn_reflns_number 15472
_diffrn_reflns_theta_full 33.19
_diffrn_reflns_theta_max 33.19
_diffrn_reflns_theta_min 1.53
_exptl_absorpt_coefficient_mu 23.036
_exptl_absorpt_correction_T_max 0.7220
_exptl_absorpt_correction_T_min 0.1772
_exptl_absorpt_correction_type numerical
_exptl_absorpt_process_details 'Bruker SHELXTL 6.12 (Sheldrick, 2001)'
_exptl_crystal_colour black
_exptl_crystal_density_diffrn 4.911
_exptl_crystal_description needle
_exptl_crystal_F_000 2790
_exptl_crystal_size_max 0.20
_exptl_crystal_size_mid 0.02
_exptl_crystal_size_min 0.02
_refine_diff_density_max 2.401
_refine_diff_density_min -2.058
_refine_diff_density_rms 0.375
_refine_ls_extinction_coef 0.000183(14)
_refine_ls_extinction_expression Fc^*^=kFc[1+0.001xFc^2^\l^3^/sin(2\q)]^-1/4^
_refine_ls_extinction_method SHELXL
_refine_ls_goodness_of_fit_ref 1.006
_refine_ls_matrix_type full
_refine_ls_number_parameters 63
_refine_ls_number_reflns 2358
_refine_ls_number_restraints 0
_refine_ls_restrained_S_all 1.006
_refine_ls_R_factor_all 0.0675
_refine_ls_R_factor_gt 0.0341
_refine_ls_shift/su_max 0.001
_refine_ls_shift/su_mean 0.000
_refine_ls_structure_factor_coef Fsqd
_refine_ls_weighting_details 'calc w=1/[\s^2^(Fo^2^)+(0.0234P)^2^+0.0000P] where P=(Fo^2^+2Fc^2^)/3'
_refine_ls_weighting_scheme calc
_refine_ls_wR_factor_gt 0.0590
_refine_ls_wR_factor_ref 0.0676
_reflns_number_gt 1606
_reflns_number_total 2358
_reflns_threshold_expression I>2s\(I)
_cod_data_source_file ic401887b_si_002_3.cif
_cod_data_source_block Rb4Mn35Zn35Sb7
_cod_original_cell_volume 2184.7(7)
_cod_original_formula_sum 'Mn3.50 Rb4 Sb7 Zn3.50'
_cod_database_code 4336603

loop_
_symmetry_equiv_pos_as_xyz
'x, y, z'
'-x, -y, z+1/2'
'-x, y, -z+1/2'
'x, -y, -z'
'x+1/2, y+1/2, z'
'-x+1/2, -y+1/2, z+1/2'
'-x+1/2, y+1/2, -z+1/2'
'x+1/2, -y+1/2, -z'
'-x, -y, -z'
'x, y, -z-1/2'
'x, -y, z-1/2'
'-x, y, z'
'-x+1/2, -y+1/2, -z'
'x+1/2, y+1/2, -z-1/2'
'x+1/2, -y+1/2, z-1/2'
'-x+1/2, y+1/2, z'

loop_
_atom_site_label
_atom_site_type_symbol
_atom_site_fract_x
_atom_site_fract_y
_atom_site_fract_z
_atom_site_U_iso_or_equiv
_atom_site_adp_type
_atom_site_occupancy
_atom_site_symmetry_multiplicity
_atom_site_calc_flag
_atom_site_refinement_flags
Rb1 Rb 0.0000 0.13760(3) 0.61505(4) 0.01881(17) Uani 1 2 d S
Rb2 Rb 0.0000 0.71850(4) 0.2500 0.0149(2) Uani 1 4 d S
Rb3 Rb 0.0000 0.0000 0.0000 0.0229(2) Uani 1 4 d S
Mn1 Mn 0.0000 0.15102(4) 0.10272(5) 0.0165(3) Uani 0.220(17) 2 d SP
Zn1 Zn 0.0000 0.15102(4) 0.10272(5) 0.0165(3) Uani 0.780(17) 2 d SP
Mn2 Mn 0.0000 0.28362(4) 0.53403(5) 0.0132(3) Uani 0.586(16) 2 d SP
Zn2 Zn 0.0000 0.28362(4) 0.53403(5) 0.0132(3) Uani 0.414(16) 2 d SP
Mn3 Mn 0.0000 0.57193(4) 0.16888(5) 0.0169(3) Uani 0.401(17) 2 d SP
Zn3 Zn 0.0000 0.57193(4) 0.16888(5) 0.0169(3) Uani 0.599(17) 2 d SP
Mn4 Mn 0.0000 0.00659(6) 0.2500 0.0131(3) Uani 1 4 d S
Sb1 Sb 0.0000 0.253507(18) 0.10677(3) 0.01227(11) Uani 1 2 d S
Sb2 Sb 0.0000 0.46912(2) 0.17359(3) 0.01512(12) Uani 1 2 d S
Sb3 Sb 0.0000 0.610735(18) 0.03802(3) 0.01239(11) Uani 1 2 d S
Sb4 Sb 0.0000 0.11146(3) 0.2500 0.01172(14) Uani 1 4 d S

loop_
_atom_site_aniso_label
_atom_site_aniso_U_11
_atom_site_aniso_U_22
_atom_site_aniso_U_33
_atom_site_aniso_U_23
_atom_site_aniso_U_13
_atom_site_aniso_U_12
Rb1 0.0164(4) 0.0154(4) 0.0247(4) 0.0004(3) 0.000 0.000
Rb2 0.0128(5) 0.0178(5) 0.0140(5) 0.000 0.000 0.000
Rb3 0.0171(5) 0.0157(5) 0.0359(7) -0.0012(5) 0.000 0.000
Mn1 0.0125(5) 0.0159(5) 0.0213(6) -0.0027(4) 0.000 0.000
Zn1 0.0125(5) 0.0159(5) 0.0213(6) -0.0027(4) 0.000 0.000
Mn2 0.0116(5) 0.0139(5) 0.0141(6) -0.0016(4) 0.000 0.000
Zn2 0.0116(5) 0.0139(5) 0.0141(6) -0.0016(4) 0.000 0.000
Mn3 0.0182(5) 0.0148(5) 0.0177(6) 0.0018(4) 0.000 0.000
Zn3 0.0182(5) 0.0148(5) 0.0177(6) 0.0018(4) 0.000 0.000
Mn4 0.0077(7) 0.0134(8) 0.0182(8) 0.000 0.000 0.000
Sb1 0.0122(2) 0.0123(2) 0.0123(2) 0.00128(18) 0.000 0.000
Sb2 0.0133(2) 0.0154(3) 0.0167(3) -0.00435(19) 0.000 0.000
Sb3 0.0122(2) 0.0120(2) 0.0130(2) 0.00044(18) 0.000 0.000
Sb4 0.0105(3) 0.0111(3) 0.0135(3) 0.000 0.000 0.000

loop_
_atom_type_symbol
_atom_type_description
_atom_type_scat_dispersion_real
_atom_type_scat_dispersion_imag
_atom_type_scat_source
Mn Mn 0.3368 0.7283 'International Tables Vol C Tables 4.2.6.8 and 6.1.1.4'
Zn Zn 0.2839 1.4301 'International Tables Vol C Tables 4.2.6.8 and 6.1.1.4'
Rb Rb -0.9393 2.9676 'International Tables Vol C Tables 4.2.6.8 and 6.1.1.4'
Sb Sb -0.5866 1.5461 'International Tables Vol C Tables 4.2.6.8 and 6.1.1.4'

loop_
_geom_angle_atom_site_label_1
_geom_angle_atom_site_label_2
_geom_angle_atom_site_label_3
_geom_angle
_geom_angle_site_symmetry_1
_geom_angle_site_symmetry_3
Sb1 Rb1 Sb1 74.36(2) 6 6_455
Sb1 Rb1 Sb3 118.76(2) 6 14_446
Sb1 Rb1 Sb3 76.145(16) 6_455 14_446
Sb1 Rb1 Sb3 76.145(16) 6 14_546
Sb1 Rb1 Sb3 118.76(2) 6_455 14_546
Sb3 Rb1 Sb3 73.20(2) 14_446 14_546
Sb1 Rb1 Sb2 165.42(3) 6 6_455
Sb1 Rb1 Sb2 105.062(16) 6_455 6_455
Sb3 Rb1 Sb2 74.480(16) 14_446 6_455
Sb3 Rb1 Sb2 115.52(2) 14_546 6_455
Sb1 Rb1 Sb2 105.062(16) 6 6
Sb1 Rb1 Sb2 165.42(3) 6_455 6
Sb3 Rb1 Sb2 115.52(2) 14_446 6
Sb3 Rb1 Sb2 74.480(16) 14_546 6
Sb2 Rb1 Sb2 71.71(2) 6_455 6
Sb1 Rb1 Zn1 83.59(2) 6 10_556
Sb1 Rb1 Zn1 83.59(2) 6_455 10_556
Sb3 Rb1 Zn1 40.595(13) 14_446 10_556
Sb3 Rb1 Zn1 40.595(13) 14_546 10_556
Sb2 Rb1 Zn1 110.93(2) 6_455 10_556
Sb2 Rb1 Zn1 110.93(2) 6 10_556
Sb1 Rb1 Mn1 83.59(2) 6 10_556
Sb1 Rb1 Mn1 83.59(2) 6_455 10_556
Sb3 Rb1 Mn1 40.595(13) 14_446 10_556
Sb3 Rb1 Mn1 40.595(13) 14_546 10_556
Sb2 Rb1 Mn1 110.93(2) 6_455 10_556
Sb2 Rb1 Mn1 110.93(2) 6 10_556
Zn1 Rb1 Mn1 0.000(2) 10_556 10_556
Sb1 Rb1 Zn2 83.64(2) 6 13_456
Sb1 Rb1 Zn2 41.041(17) 6_455 13_456
Sb3 Rb1 Zn2 41.652(19) 14_446 13_456
Sb3 Rb1 Zn2 83.55(2) 14_546 13_456
Sb2 Rb1 Zn2 105.653(17) 6_455 13_456
Sb2 Rb1 Zn2 153.33(3) 6 13_456
Zn1 Rb1 Zn2 44.013(17) 10_556 13_456
Mn1 Rb1 Zn2 44.013(17) 10_556 13_456
Sb1 Rb1 Mn2 83.64(2) 6 13_456
Sb1 Rb1 Mn2 41.041(17) 6_455 13_456
Sb3 Rb1 Mn2 41.652(19) 14_446 13_456
Sb3 Rb1 Mn2 83.55(2) 14_546 13_456
Sb2 Rb1 Mn2 105.653(17) 6_455 13_456
Sb2 Rb1 Mn2 153.33(3) 6 13_456
Zn1 Rb1 Mn2 44.013(17) 10_556 13_456
Mn1 Rb1 Mn2 44.013(17) 10_556 13_456
Zn2 Rb1 Mn2 0.0 13_456 13_456
Sb1 Rb1 Zn2 41.041(17) 6 13_556
Sb1 Rb1 Zn2 83.64(2) 6_455 13_556
Sb3 Rb1 Zn2 83.55(2) 14_446 13_556
Sb3 Rb1 Zn2 41.652(19) 14_546 13_556
Sb2 Rb1 Zn2 153.33(3) 6_455 13_556
Sb2 Rb1 Zn2 105.653(17) 6 13_556
Zn1 Rb1 Zn2 44.013(17) 10_556 13_556
Mn1 Rb1 Zn2 44.013(17) 10_556 13_556
Zn2 Rb1 Zn2 64.34(2) 13_456 13_556
Mn2 Rb1 Zn2 64.34(2) 13_456 13_556
Sb1 Rb1 Mn2 41.041(17) 6 13_556
Sb1 Rb1 Mn2 83.64(2) 6_455 13_556
Sb3 Rb1 Mn2 83.55(2) 14_446 13_556
Sb3 Rb1 Mn2 41.652(19) 14_546 13_556
Sb2 Rb1 Mn2 153.33(3) 6_455 13_556
Sb2 Rb1 Mn2 105.653(17) 6 13_556
Zn1 Rb1 Mn2 44.013(17) 10_556 13_556
Mn1 Rb1 Mn2 44.013(17) 10_556 13_556
Zn2 Rb1 Mn2 64.34(2) 13_456 13_556
Mn2 Rb1 Mn2 64.34(2) 13_456 13_556
Zn2 Rb1 Mn2 0.00(3) 13_556 13_556
Sb1 Rb2 Sb1 149.99(4) 14_556 5_455
Sb1 Rb2 Sb1 75.399(18) 14_556 14_456
Sb1 Rb2 Sb1 96.78(2) 5_455 14_456
Sb1 Rb2 Sb1 96.78(2) 14_556 5
Sb1 Rb2 Sb1 75.399(18) 5_455 5
Sb1 Rb2 Sb1 149.99(4) 14_456 5
Sb1 Rb2 Sb4 125.36(2) 14_556 5_455
Sb1 Rb2 Sb4 80.266(14) 5_455 5_455
Sb1 Rb2 Sb4 80.266(14) 14_456 5_455
Sb1 Rb2 Sb4 125.363(19) 5 5_455
Sb1 Rb2 Sb4 80.266(14) 14_556 5
Sb1 Rb2 Sb4 125.363(19) 5_455 5
Sb1 Rb2 Sb4 125.36(2) 14_456 5
Sb1 Rb2 Sb4 80.266(14) 5 5
Sb4 Rb2 Sb4 75.39(3) 5_455 5
Sb1 Rb2 Zn1 168.05(3) 14_556 5_455
Sb1 Rb2 Zn1 41.935(18) 5_455 5_455
Sb1 Rb2 Zn1 107.431(17) 14_456 5_455
Sb1 Rb2 Zn1 86.267(19) 5 5_455
Sb4 Rb2 Zn1 45.759(17) 5_455 5_455
Sb4 Rb2 Zn1 88.91(2) 5 5_455
Sb1 Rb2 Mn1 168.05(3) 14_556 5_455
Sb1 Rb2 Mn1 41.935(18) 5_455 5_455
Sb1 Rb2 Mn1 107.431(17) 14_456 5_455
Sb1 Rb2 Mn1 86.267(19) 5 5_455
Sb4 Rb2 Mn1 45.759(17) 5_455 5_455
Sb4 Rb2 Mn1 88.91(2) 5 5_455
Zn1 Rb2 Mn1 0.00(2) 5_455 5_455
Sb1 Rb2 Zn1 41.935(18) 14_556 14_556
Sb1 Rb2 Zn1 168.05(3) 5_455 14_556
Sb1 Rb2 Zn1 86.267(19) 14_456 14_556
Sb1 Rb2 Zn1 107.431(17) 5 14_556
Sb4 Rb2 Zn1 88.91(2) 5_455 14_556
Sb4 Rb2 Zn1 45.759(17) 5 14_556
Zn1 Rb2 Zn1 126.15(4) 5_455 14_556
Mn1 Rb2 Zn1 126.15(4) 5_455 14_556
Sb1 Rb2 Mn1 41.935(18) 14_556 14_556
Sb1 Rb2 Mn1 168.05(3) 5_455 14_556
Sb1 Rb2 Mn1 86.267(19) 14_456 14_556
Sb1 Rb2 Mn1 107.431(17) 5 14_556
Sb4 Rb2 Mn1 88.91(2) 5_455 14_556
Sb4 Rb2 Mn1 45.759(17) 5 14_556
Zn1 Rb2 Mn1 126.15(4) 5_455 14_556
Mn1 Rb2 Mn1 126.15(4) 5_455 14_556
Zn1 Rb2 Mn1 0.00(3) 14_556 14_556
Sb1 Rb2 Zn1 107.431(17) 14_556 5
Sb1 Rb2 Zn1 86.267(19) 5_455 5
Sb1 Rb2 Zn1 168.05(3) 14_456 5
Sb1 Rb2 Zn1 41.935(18) 5 5
Sb4 Rb2 Zn1 88.91(2) 5_455 5
Sb4 Rb2 Zn1 45.759(17) 5 5
Zn1 Rb2 Zn1 67.42(2) 5_455 5
Mn1 Rb2 Zn1 67.42(2) 5_455 5
Zn1 Rb2 Zn1 88.50(3) 14_556 5
Mn1 Rb2 Zn1 88.50(3) 14_556 5
Sb1 Rb2 Mn1 107.431(17) 14_556 5
Sb1 Rb2 Mn1 86.267(19) 5_455 5
Sb1 Rb2 Mn1 168.05(3) 14_456 5
Sb1 Rb2 Mn1 41.935(18) 5 5
Sb4 Rb2 Mn1 88.91(2) 5_455 5
Sb4 Rb2 Mn1 45.759(17) 5 5
Zn1 Rb2 Mn1 67.42(2) 5_455 5
Mn1 Rb2 Mn1 67.42(2) 5_455 5
Zn1 Rb2 Mn1 88.50(3) 14_556 5
Mn1 Rb2 Mn1 88.50(3) 14_556 5
Zn1 Rb2 Mn1 0.00(3) 5 5
Sb3 Rb3 Sb3 180.000(17) 13_455 5_545
Sb3 Rb3 Sb3 71.951(16) 13_455 13
Sb3 Rb3 Sb3 108.049(16) 5_545 13
Sb3 Rb3 Sb3 108.049(16) 13_455 5_445
Sb3 Rb3 Sb3 71.951(16) 5_545 5_445
Sb3 Rb3 Sb3 180.000(17) 13 5_445
Sb3 Rb3 Sb2 71.602(12) 13_455 13_455
Sb3 Rb3 Sb2 108.398(12) 5_545 13_455
Sb3 Rb3 Sb2 109.130(12) 13 13_455
Sb3 Rb3 Sb2 70.870(12) 5_445 13_455
Sb3 Rb3 Sb2 108.398(12) 13_455 5_545
Sb3 Rb3 Sb2 71.602(12) 5_545 5_545
Sb3 Rb3 Sb2 70.870(12) 13 5_545
Sb3 Rb3 Sb2 109.130(12) 5_445 5_545
Sb2 Rb3 Sb2 180.000(17) 13_455 5_545
Sb3 Rb3 Sb2 109.130(12) 13_455 13
Sb3 Rb3 Sb2 70.870(12) 5_545 13
Sb3 Rb3 Sb2 71.602(12) 13 13
Sb3 Rb3 Sb2 108.398(13) 5_445 13
Sb2 Rb3 Sb2 66.401(16) 13_455 13
Sb2 Rb3 Sb2 113.599(16) 5_545 13
Sb3 Rb3 Sb2 70.870(12) 13_455 5_445
Sb3 Rb3 Sb2 109.130(12) 5_545 5_445
Sb3 Rb3 Sb2 108.398(13) 13 5_445
Sb3 Rb3 Sb2 71.602(12) 5_445 5_445
Sb2 Rb3 Sb2 113.599(16) 13_455 5_445
Sb2 Rb3 Sb2 66.401(16) 5_545 5_445
Sb2 Rb3 Sb2 180.000(17) 13 5_445
Sb3 Rb3 Rb1 54.526(14) 13_455 2_554
Sb3 Rb3 Rb1 125.474(14) 5_545 2_554
Sb3 Rb3 Rb1 54.526(14) 13 2_554
Sb3 Rb3 Rb1 125.474(14) 5_445 2_554
Sb2 Rb3 Rb1 126.052(12) 13_455 2_554
Sb2 Rb3 Rb1 53.948(11) 5_545 2_554
Sb2 Rb3 Rb1 126.052(11) 13 2_554
Sb2 Rb3 Rb1 53.948(11) 5_445 2_554
Sb3 Rb3 Rb1 125.474(14) 13_455 10_556
Sb3 Rb3 Rb1 54.526(14) 5_545 10_556
Sb3 Rb3 Rb1 125.474(14) 13 10_556
Sb3 Rb3 Rb1 54.526(14) 5_445 10_556
Sb2 Rb3 Rb1 53.948(11) 13_455 10_556
Sb2 Rb3 Rb1 126.052(12) 5_545 10_556
Sb2 Rb3 Rb1 53.948(11) 13 10_556
Sb2 Rb3 Rb1 126.052(11) 5_445 10_556
Rb1 Rb3 Rb1 180.00(2) 2_554 10_556
Sb3 Rb3 Zn3 142.154(15) 13_455 5_545
Sb3 Rb3 Zn3 37.846(15) 5_545 5_545
Sb3 Rb3 Zn3 100.935(15) 13 5_545
Sb3 Rb3 Zn3 79.065(15) 5_445 5_545
Sb2 Rb3 Zn3 141.831(17) 13_455 5_545
Sb2 Rb3 Zn3 38.169(17) 5_545 5_545
Sb2 Rb3 Zn3 103.117(17) 13 5_545
Sb2 Rb3 Zn3 76.883(17) 5_445 5_545
Rb1 Rb3 Zn3 90.47(2) 2_554 5_545
Rb1 Rb3 Zn3 89.53(2) 10_556 5_545
Sb3 Rb3 Zn3 37.846(15) 13_455 13_455
Sb3 Rb3 Zn3 142.154(15) 5_545 13_455
Sb3 Rb3 Zn3 79.065(15) 13 13_455
Sb3 Rb3 Zn3 100.935(15) 5_445 13_455
Sb2 Rb3 Zn3 38.169(17) 13_455 13_455
Sb2 Rb3 Zn3 141.831(17) 5_545 13_455
Sb2 Rb3 Zn3 76.883(17) 13 13_455
Sb2 Rb3 Zn3 103.117(17) 5_445 13_455
Rb1 Rb3 Zn3 89.53(2) 2_554 13_455
Rb1 Rb3 Zn3 90.47(2) 10_556 13_455
Zn3 Rb3 Zn3 180.00(3) 5_545 13_455
Sb1 Mn1 Sb3 113.86(3) . 5_445
Sb1 Mn1 Sb3 113.86(3) . 5_545
Sb3 Mn1 Sb3 107.27(4) 5_445 5_545
Sb1 Mn1 Sb4 109.23(4) . .
Sb3 Mn1 Sb4 106.04(3) 5_445 .
Sb3 Mn1 Sb4 106.04(3) 5_545 .
Sb1 Mn1 Zn2 56.53(2) . 6_554
Sb3 Mn1 Zn2 127.52(4) 5_445 6_554
Sb3 Mn1 Zn2 57.39(2) 5_545 6_554
Sb4 Mn1 Zn2 126.22(3) . 6_554
Sb1 Mn1 Mn2 56.53(2) . 6_554
Sb3 Mn1 Mn2 127.52(4) 5_445 6_554
Sb3 Mn1 Mn2 57.39(2) 5_545 6_554
Sb4 Mn1 Mn2 126.22(3) . 6_554
Zn2 Mn1 Mn2 0.00(5) 6_554 6_554
Sb1 Mn1 Zn2 56.53(2) . 6_454
Sb3 Mn1 Zn2 57.39(2) 5_445 6_454
Sb3 Mn1 Zn2 127.52(4) 5_545 6_454
Sb4 Mn1 Zn2 126.22(3) . 6_454
Zn2 Mn1 Zn2 90.92(4) 6_554 6_454
Mn2 Mn1 Zn2 90.92(4) 6_554 6_454
Sb1 Mn1 Mn2 56.53(2) . 6_454
Sb3 Mn1 Mn2 57.39(2) 5_445 6_454
Sb3 Mn1 Mn2 127.52(4) 5_545 6_454
Sb4 Mn1 Mn2 126.22(3) . 6_454
Zn2 Mn1 Mn2 90.92(4) 6_554 6_454
Mn2 Mn1 Mn2 90.92(4) 6_554 6_454
Zn2 Mn1 Mn2 0.00(5) 6_454 6_454
Sb1 Mn1 Rb2 61.83(2) . 5_545
Sb3 Mn1 Rb2 159.20(3) 5_445 5_545
Sb3 Mn1 Rb2 92.351(18) 5_545 5_545
Sb4 Mn1 Rb2 60.58(2) . 5_545
Zn2 Mn1 Rb2 68.96(3) 6_554 5_545
Mn2 Mn1 Rb2 68.96(3) 6_554 5_545
Zn2 Mn1 Rb2 115.60(4) 6_454 5_545
Mn2 Mn1 Rb2 115.60(4) 6_454 5_545
Sb1 Mn1 Rb2 61.83(2) . 5_445
Sb3 Mn1 Rb2 92.351(18) 5_445 5_445
Sb3 Mn1 Rb2 159.20(3) 5_545 5_445
Sb4 Mn1 Rb2 60.58(2) . 5_445
Zn2 Mn1 Rb2 115.60(4) 6_554 5_445
Mn2 Mn1 Rb2 115.60(4) 6_554 5_445
Zn2 Mn1 Rb2 68.96(3) 6_454 5_445
Mn2 Mn1 Rb2 68.96(3) 6_454 5_445
Rb2 Mn1 Rb2 67.42(2) 5_545 5_445
Sb1 Mn1 Rb1 96.58(3) . 10_556
Sb3 Mn1 Rb1 61.50(2) 5_445 10_556
Sb3 Mn1 Rb1 61.50(2) 5_545 10_556
Sb4 Mn1 Rb1 154.19(4) . 10_556
Zn2 Mn1 Rb1 68.44(3) 6_554 10_556
Mn2 Mn1 Rb1 68.44(3) 6_554 10_556
Zn2 Mn1 Rb1 68.44(3) 6_454 10_556
Mn2 Mn1 Rb1 68.44(3) 6_454 10_556
Rb2 Mn1 Rb1 137.26(2) 5_545 10_556
Rb2 Mn1 Rb1 137.26(2) 5_445 10_556
Sb1 Mn2 Sb1 111.62(3) 10_556 6
Sb1 Mn2 Sb1 111.62(3) 10_556 6_455
Sb1 Mn2 Sb1 105.08(4) 6 6_455
Sb1 Mn2 Sb3 108.38(4) 10_556 2_565
Sb1 Mn2 Sb3 110.06(3) 6 2_565
Sb1 Mn2 Sb3 110.06(3) 6_455 2_565
Sb1 Mn2 Zn1 124.28(3) 10_556 6
Sb1 Mn2 Zn1 55.18(2) 6 6
Sb1 Mn2 Zn1 124.09(4) 6_455 6
Sb3 Mn2 Zn1 54.95(2) 2_565 6
Sb1 Mn2 Mn1 124.28(3) 10_556 6
Sb1 Mn2 Mn1 55.18(2) 6 6
Sb1 Mn2 Mn1 124.09(4) 6_455 6
Sb3 Mn2 Mn1 54.95(2) 2_565 6
Zn1 Mn2 Mn1 0.00(5) 6 6
Sb1 Mn2 Mn1 124.28(3) 10_556 6_455
Sb1 Mn2 Mn1 124.09(4) 6 6_455
Sb1 Mn2 Mn1 55.18(2) 6_455 6_455
Sb3 Mn2 Mn1 54.95(2) 2_565 6_455
Zn1 Mn2 Mn1 90.92(4) 6 6_455
Mn1 Mn2 Mn1 90.92(4) 6 6_455
Sb1 Mn2 Zn1 124.28(3) 10_556 6_455
Sb1 Mn2 Zn1 124.09(4) 6 6_455
Sb1 Mn2 Zn1 55.18(2) 6_455 6_455
Sb3 Mn2 Zn1 54.95(2) 2_565 6_455
Zn1 Mn2 Zn1 90.92(4) 6 6_455
Mn1 Mn2 Zn1 90.92(4) 6 6_455
Mn1 Mn2 Zn1 0.0 6_455 6_455
Sb1 Mn2 Zn2 55.94(3) 10_556 13_456
Sb1 Mn2 Zn2 124.00(5) 6 13_456
Sb1 Mn2 Zn2 55.68(2) 6_455 13_456
Sb3 Mn2 Zn2 125.86(4) 2_565 13_456
Zn1 Mn2 Zn2 179.16(6) 6 13_456
Mn1 Mn2 Zn2 179.16(6) 6 13_456
Mn1 Mn2 Zn2 89.51(2) 6_455 13_456
Zn1 Mn2 Zn2 89.51(2) 6_455 13_456
Sb1 Mn2 Mn2 55.94(3) 10_556 13_456
Sb1 Mn2 Mn2 124.00(5) 6 13_456
Sb1 Mn2 Mn2 55.68(2) 6_455 13_456
Sb3 Mn2 Mn2 125.86(4) 2_565 13_456
Zn1 Mn2 Mn2 179.16(6) 6 13_456
Mn1 Mn2 Mn2 179.16(6) 6 13_456
Mn1 Mn2 Mn2 89.51(2) 6_455 13_456
Zn1 Mn2 Mn2 89.51(2) 6_455 13_456
Zn2 Mn2 Mn2 0.00(3) 13_456 13_456
Sb1 Mn2 Zn2 55.94(3) 10_556 13_556
Sb1 Mn2 Zn2 55.68(2) 6 13_556
Sb1 Mn2 Zn2 124.00(5) 6_455 13_556
Sb3 Mn2 Zn2 125.86(4) 2_565 13_556
Zn1 Mn2 Zn2 89.51(2) 6 13_556
Mn1 Mn2 Zn2 89.51(2) 6 13_556
Mn1 Mn2 Zn2 179.16(6) 6_455 13_556
Zn1 Mn2 Zn2 179.16(6) 6_455 13_556
Zn2 Mn2 Zn2 90.04(5) 13_456 13_556
Mn2 Mn2 Zn2 90.04(5) 13_456 13_556
Sb1 Mn2 Mn2 55.94(3) 10_556 13_556
Sb1 Mn2 Mn2 55.68(2) 6 13_556
Sb1 Mn2 Mn2 124.00(5) 6_455 13_556
Sb3 Mn2 Mn2 125.86(4) 2_565 13_556
Zn1 Mn2 Mn2 89.51(2) 6 13_556
Mn1 Mn2 Mn2 89.51(2) 6 13_556
Mn1 Mn2 Mn2 179.16(6) 6_455 13_556
Zn1 Mn2 Mn2 179.16(6) 6_455 13_556
Zn2 Mn2 Mn2 90.04(5) 13_456 13_556
Mn2 Mn2 Mn2 90.04(5) 13_456 13_556
Zn2 Mn2 Mn2 0.00(4) 13_556 13_556
Sb3 Mn3 Sb2 114.64(4) . .
Sb3 Mn3 Sb4 110.30(3) . 5
Sb2 Mn3 Sb4 110.39(3) . 5
Sb3 Mn3 Sb4 110.30(3) . 5_455
Sb2 Mn3 Sb4 110.39(3) . 5_455
Sb4 Mn3 Sb4 99.84(4) 5 5_455
Sb3 Mn3 Zn3 157.21(2) . 10_556
Sb2 Mn3 Zn3 88.15(2) . 10_556
Sb4 Mn3 Zn3 58.002(19) 5 10_556
Sb4 Mn3 Zn3 58.002(19) 5_455 10_556
Sb3 Mn3 Mn3 157.21(2) . 10_556
Sb2 Mn3 Mn3 88.15(2) . 10_556
Sb4 Mn3 Mn3 58.002(19) 5 10_556
Sb4 Mn3 Mn3 58.002(19) 5_455 10_556
Zn3 Mn3 Mn3 0.00(4) 10_556 10_556
Sb3 Mn3 Mn4 130.63(2) . 5_455
Sb2 Mn3 Mn4 55.96(3) . 5_455
Sb4 Mn3 Mn4 118.28(4) 5 5_455
Sb4 Mn3 Mn4 54.46(3) 5_455 5_455
Zn3 Mn3 Mn4 61.48(2) 10_556 5_455
Mn3 Mn3 Mn4 61.48(2) 10_556 5_455
Sb3 Mn3 Mn4 130.63(2) . 5
Sb2 Mn3 Mn4 55.96(3) . 5
Sb4 Mn3 Mn4 54.46(3) 5 5
Sb4 Mn3 Mn4 118.28(4) 5_455 5
Zn3 Mn3 Mn4 61.48(2) 10_556 5
Mn3 Mn3 Mn4 61.48(2) 10_556 5
Mn4 Mn3 Mn4 87.18(4) 5_455 5
Sb3 Mn3 Rb2 88.56(3) . .
Sb2 Mn3 Rb2 156.80(4) . .
Sb4 Mn3 Rb2 57.75(2) 5 .
Sb4 Mn3 Rb2 57.75(2) 5_455 .
Zn3 Mn3 Rb2 68.653(16) 10_556 .
Mn3 Mn3 Rb2 68.653(16) 10_556 .
Mn4 Mn3 Rb2 109.48(3) 5_455 .
Mn4 Mn3 Rb2 109.48(3) 5 .
Sb3 Mn3 Rb3 59.55(2) . 5_455
Sb2 Mn3 Rb3 65.16(2) . 5_455
Sb4 Mn3 Rb3 160.61(2) 5 5_455
Sb4 Mn3 Rb3 99.312(16) 5_455 5_455
Zn3 Mn3 Rb3 137.410(13) 10_556 5_455
Mn3 Mn3 Rb3 137.410(13) 10_556 5_455
Mn4 Mn3 Rb3 75.97(2) 5_455 5_455
Mn4 Mn3 Rb3 117.50(4) 5 5_455
Rb2 Mn3 Rb3 132.97(2) . 5_455
Sb3 Mn3 Rb3 59.55(2) . 5
Sb2 Mn3 Rb3 65.16(2) . 5
Sb4 Mn3 Rb3 99.312(16) 5 5
Sb4 Mn3 Rb3 160.61(2) 5_455 5
Zn3 Mn3 Rb3 137.410(13) 10_556 5
Mn3 Mn3 Rb3 137.410(13) 10_556 5
Mn4 Mn3 Rb3 117.50(4) 5_455 5
Mn4 Mn3 Rb3 75.97(2) 5 5
Rb2 Mn3 Rb3 132.97(2) . 5
Rb3 Mn3 Rb3 61.417(18) 5_455 5
Sb4 Mn4 Sb2 110.78(3) . 5_445
Sb4 Mn4 Sb2 110.78(3) . 14_546
Sb2 Mn4 Sb2 138.45(6) 5_445 14_546
Sb4 Mn4 Sb2 110.78(3) . 14_446
Sb2 Mn4 Sb2 61.44(3) 5_445 14_446
Sb2 Mn4 Sb2 103.09(4) 14_546 14_446
Sb4 Mn4 Sb2 110.78(3) . 5_545
Sb2 Mn4 Sb2 103.09(4) 5_445 5_545
Sb2 Mn4 Sb2 61.44(3) 14_546 5_545
Sb2 Mn4 Sb2 138.45(6) 14_446 5_545
Sb4 Mn4 Mn3 57.00(3) . 14_546
Sb2 Mn4 Mn3 167.69(6) 5_445 14_546
Sb2 Mn4 Mn3 53.80(2) 14_546 14_546
Sb2 Mn4 Mn3 119.29(2) 14_446 14_546
Sb2 Mn4 Mn3 84.10(2) 5_545 14_546
Sb4 Mn4 Zn3 57.00(3) . 14_546
Sb2 Mn4 Zn3 167.69(6) 5_445 14_546
Sb2 Mn4 Zn3 53.80(2) 14_546 14_546
Sb2 Mn4 Zn3 119.29(2) 14_446 14_546
Sb2 Mn4 Zn3 84.10(2) 5_545 14_546
Mn3 Mn4 Zn3 0.00(4) 14_546 14_546
Sb4 Mn4 Mn3 57.00(3) . 5_545
Sb2 Mn4 Mn3 119.29(2) 5_445 5_545
Sb2 Mn4 Mn3 84.10(2) 14_546 5_545
Sb2 Mn4 Mn3 167.69(6) 14_446 5_545
Sb2 Mn4 Mn3 53.80(2) 5_545 5_545
Mn3 Mn4 Mn3 57.04(4) 14_546 5_545
Zn3 Mn4 Mn3 57.04(4) 14_546 5_545
Sb4 Mn4 Zn3 57.00(3) . 5_545
Sb2 Mn4 Zn3 119.29(2) 5_445 5_545
Sb2 Mn4 Zn3 84.10(2) 14_546 5_545
Sb2 Mn4 Zn3 167.69(6) 14_446 5_545
Sb2 Mn4 Zn3 53.80(2) 5_545 5_545
Mn3 Mn4 Zn3 57.04(4) 14_546 5_545
Zn3 Mn4 Zn3 57.04(4) 14_546 5_545
Mn3 Mn4 Zn3 0.00(4) 5_545 5_545
Sb4 Mn4 Zn3 57.00(3) . 5_445
Sb2 Mn4 Zn3 53.80(2) 5_445 5_445
Sb2 Mn4 Zn3 167.69(6) 14_546 5_445
Sb2 Mn4 Zn3 84.10(2) 14_446 5_445
Sb2 Mn4 Zn3 119.29(2) 5_545 5_445
Mn3 Mn4 Zn3 114.00(6) 14_546 5_445
Zn3 Mn4 Zn3 114.00(6) 14_546 5_445
Mn3 Mn4 Zn3 87.18(4) 5_545 5_445
Zn3 Mn4 Zn3 87.18(4) 5_545 5_445
Sb4 Mn4 Mn3 57.00(3) . 5_445
Sb2 Mn4 Mn3 53.80(2) 5_445 5_445
Sb2 Mn4 Mn3 167.69(6) 14_546 5_445
Sb2 Mn4 Mn3 84.10(2) 14_446 5_445
Sb2 Mn4 Mn3 119.29(2) 5_545 5_445
Mn3 Mn4 Mn3 114.00(6) 14_546 5_445
Zn3 Mn4 Mn3 114.00(6) 14_546 5_445
Mn3 Mn4 Mn3 87.18(4) 5_545 5_445
Zn3 Mn4 Mn3 87.18(4) 5_545 5_445
Zn3 Mn4 Mn3 0.00(4) 5_445 5_445
Sb4 Mn4 Zn3 57.00(3) . 14_446
Sb2 Mn4 Zn3 84.10(2) 5_445 14_446
Sb2 Mn4 Zn3 119.29(2) 14_546 14_446
Sb2 Mn4 Zn3 53.80(2) 14_446 14_446
Sb2 Mn4 Zn3 167.69(6) 5_545 14_446
Mn3 Mn4 Zn3 87.18(4) 14_546 14_446
Zn3 Mn4 Zn3 87.18(4) 14_546 14_446
Mn3 Mn4 Zn3 114.00(6) 5_545 14_446
Zn3 Mn4 Zn3 114.00(6) 5_545 14_446
Zn3 Mn4 Zn3 57.04(4) 5_445 14_446
Mn3 Mn4 Zn3 57.04(4) 5_445 14_446
Mn1 Sb1 Zn2 105.25(3) . 10_556
Mn1 Sb1 Mn2 105.25(3) . 10_556
Zn2 Sb1 Mn2 0.00(4) 10_556 10_556
Mn1 Sb1 Zn2 68.29(2) . 6_454
Zn2 Sb1 Zn2 68.38(3) 10_556 6_454
Mn2 Sb1 Zn2 68.38(3) 10_556 6_454
Mn1 Sb1 Mn2 68.29(2) . 6_454
Zn2 Sb1 Mn2 68.38(3) 10_556 6_454
Mn2 Sb1 Mn2 68.38(3) 10_556 6_454
Zn2 Sb1 Mn2 0.00(5) 6_454 6_454
Mn1 Sb1 Zn2 68.29(2) . 6_554
Zn2 Sb1 Zn2 68.38(3) 10_556 6_554
Mn2 Sb1 Zn2 68.38(3) 10_556 6_554
Zn2 Sb1 Zn2 105.08(4) 6_454 6_554
Mn2 Sb1 Zn2 105.08(4) 6_454 6_554
Mn1 Sb1 Mn2 68.29(2) . 6_554
Zn2 Sb1 Mn2 68.38(3) 10_556 6_554
Mn2 Sb1 Mn2 68.38(3) 10_556 6_554
Zn2 Sb1 Mn2 105.08(4) 6_454 6_554
Mn2 Sb1 Mn2 105.08(4) 6_454 6_554
Zn2 Sb1 Mn2 0.00(5) 6_554 6_554
Mn1 Sb1 Rb2 76.24(3) . 5_545
Zn2 Sb1 Rb2 142.243(9) 10_556 5_545
Mn2 Sb1 Rb2 142.243(9) 10_556 5_545
Zn2 Sb1 Rb2 139.62(3) 6_454 5_545
Mn2 Sb1 Rb2 139.62(3) 6_454 5_545
Zn2 Sb1 Rb2 77.93(2) 6_554 5_545
Mn2 Sb1 Rb2 77.93(2) 6_554 5_545
Mn1 Sb1 Rb2 76.24(3) . 5_445
Zn2 Sb1 Rb2 142.243(9) 10_556 5_445
Mn2 Sb1 Rb2 142.243(9) 10_556 5_445
Zn2 Sb1 Rb2 77.93(2) 6_454 5_445
Mn2 Sb1 Rb2 77.93(2) 6_454 5_445
Zn2 Sb1 Rb2 139.62(3) 6_554 5_445
Mn2 Sb1 Rb2 139.62(3) 6_554 5_445
Rb2 Sb1 Rb2 75.400(18) 5_545 5_445
Mn1 Sb1 Rb1 142.796(11) . 6_554
Zn2 Sb1 Rb1 79.06(2) 10_556 6_554
Mn2 Sb1 Rb1 79.06(2) 10_556 6_554
Zn2 Sb1 Rb1 141.65(3) 6_454 6_554
Mn2 Sb1 Rb1 141.65(3) 6_454 6_554
Zn2 Sb1 Rb1 79.91(2) 6_554 6_554
Mn2 Sb1 Rb1 79.91(2) 6_554 6_554
Rb2 Sb1 Rb1 78.72(2) 5_545 6_554
Rb2 Sb1 Rb1 122.93(2) 5_445 6_554
Mn1 Sb1 Rb1 142.796(11) . 6_454
Zn2 Sb1 Rb1 79.06(2) 10_556 6_454
Mn2 Sb1 Rb1 79.06(2) 10_556 6_454
Zn2 Sb1 Rb1 79.91(2) 6_454 6_454
Mn2 Sb1 Rb1 79.91(2) 6_454 6_454
Zn2 Sb1 Rb1 141.65(3) 6_554 6_454
Mn2 Sb1 Rb1 141.65(3) 6_554 6_454
Rb2 Sb1 Rb1 122.93(2) 5_545 6_454
Rb2 Sb1 Rb1 78.72(2) 5_445 6_454
Rb1 Sb1 Rb1 74.36(2) 6_554 6_454
Mn3 Sb2 Mn4 70.24(3) . 5
Mn3 Sb2 Mn4 70.24(3) . 5_455
Mn4 Sb2 Mn4 103.09(4) 5 5_455
Mn3 Sb2 Sb2 91.85(2) . 10_556
Mn4 Sb2 Sb2 59.282(13) 5 10_556
Mn4 Sb2 Sb2 59.282(13) 5_455 10_556
Mn3 Sb2 Rb1 138.242(18) . 6_454
Mn4 Sb2 Rb1 151.20(4) 5 6_454
Mn4 Sb2 Rb1 87.65(3) 5_455 6_454
Sb2 Sb2 Rb1 107.018(15) 10_556 6_454
Mn3 Sb2 Rb1 138.242(18) . 6_554
Mn4 Sb2 Rb1 87.65(3) 5 6_554
Mn4 Sb2 Rb1 151.20(4) 5_455 6_554
Sb2 Sb2 Rb1 107.018(15) 10_556 6_554
Rb1 Sb2 Rb1 71.71(2) 6_454 6_554
Mn3 Sb2 Rb3 76.67(2) . 5_455
Mn4 Sb2 Rb3 140.42(3) 5 5_455
Mn4 Sb2 Rb3 85.019(16) 5_455 5_455
Sb2 Sb2 Rb3 144.234(8) 10_556 5_455
Rb1 Sb2 Rb3 66.190(15) 6_454 5_455
Rb1 Sb2 Rb3 103.753(18) 6_554 5_455
Mn3 Sb2 Rb3 76.67(2) . 5
Mn4 Sb2 Rb3 85.019(16) 5 5
Mn4 Sb2 Rb3 140.42(3) 5_455 5
Sb2 Sb2 Rb3 144.234(8) 10_556 5
Rb1 Sb2 Rb3 103.753(18) 6_454 5
Rb1 Sb2 Rb3 66.190(15) 6_554 5
Rb3 Sb2 Rb3 66.400(16) 5_455 5
Mn3 Sb3 Zn1 75.04(3) . 5
Mn3 Sb3 Mn1 75.04(3) . 5
Zn1 Sb3 Mn1 0.00(5) 5 5
Mn3 Sb3 Zn1 75.04(3) . 5_455
Zn1 Sb3 Zn1 107.27(4) 5 5_455
Mn1 Sb3 Zn1 107.27(4) 5 5_455
Mn3 Sb3 Mn1 75.04(3) . 5_455
Zn1 Sb3 Mn1 107.27(4) 5 5_455
Mn1 Sb3 Mn1 107.27(4) 5 5_455
Zn1 Sb3 Mn1 0.0 5_455 5_455
Mn3 Sb3 Zn2 114.31(3) . 2_564
Zn1 Sb3 Zn2 67.65(2) 5 2_564
Mn1 Sb3 Zn2 67.65(2) 5 2_564
Zn1 Sb3 Zn2 67.65(2) 5_455 2_564
Mn1 Sb3 Zn2 67.65(2) 5_455 2_564
Mn3 Sb3 Mn2 114.31(3) . 2_564
Zn1 Sb3 Mn2 67.65(2) 5 2_564
Mn1 Sb3 Mn2 67.65(2) 5 2_564
Zn1 Sb3 Mn2 67.65(2) 5_455 2_564
Mn1 Sb3 Mn2 67.65(2) 5_455 2_564
Zn2 Sb3 Mn2 0.00(4) 2_564 2_564
Mn3 Sb3 Rb1 142.497(13) . 14_456
Zn1 Sb3 Rb1 138.65(3) 5 14_456
Mn1 Sb3 Rb1 138.65(3) 5 14_456
Zn1 Sb3 Rb1 77.90(3) 5_455 14_456
Mn1 Sb3 Rb1 77.90(3) 5_455 14_456
Zn2 Sb3 Rb1 77.62(2) 2_564 14_456
Mn2 Sb3 Rb1 77.62(2) 2_564 14_456
Mn3 Sb3 Rb1 142.497(13) . 14_556
Zn1 Sb3 Rb1 77.90(3) 5 14_556
Mn1 Sb3 Rb1 77.90(3) 5 14_556
Zn1 Sb3 Rb1 138.65(3) 5_455 14_556
Mn1 Sb3 Rb1 138.65(3) 5_455 14_556
Zn2 Sb3 Rb1 77.62(2) 2_564 14_556
Mn2 Sb3 Rb1 77.62(2) 2_564 14_556
Rb1 Sb3 Rb1 73.20(2) 14_456 14_556
Mn3 Sb3 Rb3 82.60(2) . 5_455
Zn1 Sb3 Rb3 150.03(3) 5 5_455
Mn1 Sb3 Rb3 150.03(3) 5 5_455
Zn1 Sb3 Rb3 85.42(2) 5_455 5_455
Mn1 Sb3 Rb3 85.42(2) 5_455 5_455
Zn2 Sb3 Rb3 141.364(12) 2_564 5_455
Mn2 Sb3 Rb3 141.364(12) 2_564 5_455
Rb1 Sb3 Rb3 69.729(15) 14_456 5_455
Rb1 Sb3 Rb3 110.733(18) 14_556 5_455
Mn3 Sb3 Rb3 82.60(2) . 5
Zn1 Sb3 Rb3 85.42(2) 5 5
Mn1 Sb3 Rb3 85.42(2) 5 5
Zn1 Sb3 Rb3 150.03(3) 5_455 5
Mn1 Sb3 Rb3 150.03(3) 5_455 5
Zn2 Sb3 Rb3 141.364(12) 2_564 5
Mn2 Sb3 Rb3 141.364(12) 2_564 5
Rb1 Sb3 Rb3 110.733(18) 14_456 5
Rb1 Sb3 Rb3 69.729(15) 14_556 5
Rb3 Sb3 Rb3 71.950(17) 5_455 5
Mn4 Sb4 Zn3 68.55(2) . 5_445
Mn4 Sb4 Mn3 68.55(2) . 5_445
Zn3 Sb4 Mn3 0.00(5) 5_445 5_445
Mn4 Sb4 Zn3 68.55(2) . 14_546
Zn3 Sb4 Zn3 137.09(5) 5_445 14_546
Mn3 Sb4 Zn3 137.09(5) 5_445 14_546
Mn4 Sb4 Mn3 68.55(2) . 14_546
Zn3 Sb4 Mn3 137.09(5) 5_445 14_546
Mn3 Sb4 Mn3 137.09(5) 5_445 14_546
Zn3 Sb4 Mn3 0.00(5) 14_546 14_546
Mn4 Sb4 Zn3 68.55(2) . 14_446
Zn3 Sb4 Zn3 64.00(4) 5_445 14_446
Mn3 Sb4 Zn3 64.00(4) 5_445 14_446
Zn3 Sb4 Zn3 99.84(4) 14_546 14_446
Mn3 Sb4 Zn3 99.84(4) 14_546 14_446
Mn4 Sb4 Mn3 68.55(2) . 14_446
Zn3 Sb4 Mn3 64.00(4) 5_445 14_446
Mn3 Sb4 Mn3 64.00(4) 5_445 14_446
Zn3 Sb4 Mn3 99.84(4) 14_546 14_446
Mn3 Sb4 Mn3 99.84(4) 14_546 14_446
Zn3 Sb4 Mn3 0.00(4) 14_446 14_446
Mn4 Sb4 Zn3 68.55(2) . 5_545
Zn3 Sb4 Zn3 99.84(4) 5_445 5_545
Mn3 Sb4 Zn3 99.84(4) 5_445 5_545
Zn3 Sb4 Zn3 64.00(4) 14_546 5_545
Mn3 Sb4 Zn3 64.00(4) 14_546 5_545
Zn3 Sb4 Zn3 137.09(5) 14_446 5_545
Mn3 Sb4 Zn3 137.09(5) 14_446 5_545
Mn4 Sb4 Mn3 68.55(2) . 5_545
Zn3 Sb4 Mn3 99.84(4) 5_445 5_545
Mn3 Sb4 Mn3 99.84(4) 5_445 5_545
Zn3 Sb4 Mn3 64.00(4) 14_546 5_545
Mn3 Sb4 Mn3 64.00(4) 14_546 5_545
Zn3 Sb4 Mn3 137.09(5) 14_446 5_545
Mn3 Sb4 Mn3 137.09(5) 14_446 5_545
Zn3 Sb4 Mn3 0.00(5) 5_545 5_545
Mn4 Sb4 Mn1 110.82(2) . .
Zn3 Sb4 Mn1 68.58(2) 5_445 .
Mn3 Sb4 Mn1 68.58(2) 5_445 .
Zn3 Sb4 Mn1 128.704(18) 14_546 .
Mn3 Sb4 Mn1 128.704(18) 14_546 .
Zn3 Sb4 Mn1 128.704(18) 14_446 .
Mn3 Sb4 Mn1 128.704(18) 14_446 .
Zn3 Sb4 Mn1 68.58(2) 5_545 .
Mn3 Sb4 Mn1 68.58(2) 5_545 .
Mn4 Sb4 Mn1 110.82(2) . 10_556
Zn3 Sb4 Mn1 128.704(18) 5_445 10_556
Mn3 Sb4 Mn1 128.704(18) 5_445 10_556
Zn3 Sb4 Mn1 68.58(2) 14_546 10_556
Mn3 Sb4 Mn1 68.58(2) 14_546 10_556
Zn3 Sb4 Mn1 68.58(2) 14_446 10_556
Mn3 Sb4 Mn1 68.58(2) 14_446 10_556
Zn3 Sb4 Mn1 128.704(18) 5_545 10_556
Mn3 Sb4 Mn1 128.704(18) 5_545 10_556
Mn1 Sb4 Mn1 138.35(5) . 10_556

loop_
_geom_bond_atom_site_label_1
_geom_bond_atom_site_label_2
_geom_bond_distance
_geom_bond_site_symmetry_2
Rb1 Sb1 3.6332(9) 6
Rb1 Sb1 3.6332(9) 6_455
Rb1 Sb3 3.6825(9) 14_446
Rb1 Sb3 3.6825(9) 14_546
Rb1 Sb2 3.7484(9) 6_455
Rb1 Sb2 3.7484(9) 6
Rb1 Zn1 4.0971(15) 10_556
Rb1 Mn1 4.0971(15) 10_556
Rb1 Zn2 4.1234(12) 13_456
Rb1 Mn2 4.1234(12) 13_456
Rb1 Zn2 4.1234(12) 13_556
Rb1 Mn2 4.1234(12) 13_556
Rb2 Sb1 3.5903(7) 14_556
Rb2 Sb1 3.5903(7) 5_455
Rb2 Sb1 3.5903(7) 14_456
Rb2 Sb1 3.5903(7) 5
Rb2 Sb4 3.5907(11) 5_455
Rb2 Sb4 3.5907(11) 5
Rb2 Zn1 3.9559(10) 5_455
Rb2 Mn1 3.9559(10) 5_455
Rb2 Zn1 3.9559(10) 14_556
Rb2 Mn1 3.9559(10) 14_556
Rb2 Zn1 3.9559(10) 5
Rb2 Mn1 3.9559(10) 5
Rb3 Sb3 3.7375(6) 13_455
Rb3 Sb3 3.7375(6) 5_545
Rb3 Sb3 3.7375(6) 13
Rb3 Sb3 3.7375(6) 5_445
Rb3 Sb2 4.0096(7) 13_455
Rb3 Sb2 4.0096(7) 5_545
Rb3 Sb2 4.0096(7) 13
Rb3 Sb2 4.0096(7) 5_445
Rb3 Rb1 4.2418(10) 2_554
Rb3 Rb1 4.2418(10) 10_556
Rb3 Zn3 4.2994(10) 5_545
Rb3 Zn3 4.2994(10) 13_455
Mn1 Sb1 2.7218(12) .
Mn1 Sb3 2.7266(7) 5_445
Mn1 Sb3 2.7266(7) 5_545
Mn1 Sb4 2.9533(11) .
Mn1 Zn2 3.0804(10) 6_554
Mn1 Mn2 3.0804(10) 6_554
Mn1 Zn2 3.0804(10) 6_454
Mn1 Mn2 3.0804(10) 6_454
Mn1 Rb2 3.9559(10) 5_545
Mn1 Rb2 3.9559(10) 5_445
Mn1 Rb1 4.0972(15) 10_556
Mn2 Sb1 2.7575(12) 10_556
Mn2 Sb1 2.7659(8) 6
Mn2 Sb1 2.7659(8) 6_455
Mn2 Sb3 2.8056(12) 2_565
Mn2 Zn1 3.0804(10) 6
Mn2 Mn1 3.0804(10) 6
Mn2 Mn1 3.0804(10) 6_455
Mn2 Zn1 3.0804(10) 6_455
Mn2 Zn2 3.1038(14) 13_456
Mn2 Mn2 3.1038(14) 13_456
Mn2 Zn2 3.1038(14) 13_556
Mn2 Mn2 3.1038(14) 13_556
Mn3 Sb3 2.6601(12) .
Mn3 Sb2 2.7304(13) .
Mn3 Sb4 2.8695(8) 5
Mn3 Sb4 2.8695(8) 5_455
Mn3 Zn3 3.041(2) 10_556
Mn3 Mn3 3.041(2) 10_556
Mn3 Mn4 3.1844(12) 5_455
Mn3 Mn4 3.1844(12) 5
Mn3 Rb3 4.2993(10) 5_455
Mn3 Rb3 4.2993(10) 5
Mn4 Sb4 2.7839(18) .
Mn4 Sb2 2.8037(7) 5_445
Mn4 Sb2 2.8037(7) 14_546
Mn4 Sb2 2.8037(7) 14_446
Mn4 Sb2 2.8037(7) 5_545
Mn4 Mn3 3.1844(12) 14_546
Mn4 Zn3 3.1844(12) 14_546
Mn4 Mn3 3.1844(12) 5_545
Mn4 Zn3 3.1844(12) 5_545
Mn4 Zn3 3.1844(12) 5_445
Mn4 Mn3 3.1844(12) 5_445
Mn4 Zn3 3.1844(12) 14_446
Sb1 Zn2 2.7575(12) 10_556
Sb1 Mn2 2.7575(12) 10_556
Sb1 Zn2 2.7659(8) 6_454
Sb1 Mn2 2.7659(8) 6_454
Sb1 Zn2 2.7659(8) 6_554
Sb1 Mn2 2.7659(8) 6_554
Sb1 Rb2 3.5903(7) 5_545
Sb1 Rb2 3.5903(7) 5_445
Sb1 Rb1 3.6332(9) 6_554
Sb1 Rb1 3.6332(9) 6_454
Sb2 Mn4 2.8037(7) 5
Sb2 Mn4 2.8037(7) 5_455
Sb2 Sb2 2.8644(11) 10_556
Sb2 Rb1 3.7485(9) 6_454
Sb2 Rb1 3.7485(9) 6_554
Sb2 Rb3 4.0097(7) 5_455
Sb2 Rb3 4.0097(7) 5
Sb3 Zn1 2.7266(7) 5
Sb3 Mn1 2.7266(7) 5
Sb3 Zn1 2.7266(7) 5_455
Sb3 Mn1 2.7266(7) 5_455
Sb3 Zn2 2.8056(12) 2_564
Sb3 Mn2 2.8056(12) 2_564
Sb3 Rb1 3.6825(9) 14_456
Sb3 Rb1 3.6825(9) 14_556
Sb3 Rb3 3.7375(6) 5_455
Sb3 Rb3 3.7375(6) 5
Sb4 Zn3 2.8694(8) 5_445
Sb4 Mn3 2.8694(8) 5_445
Sb4 Zn3 2.8694(8) 14_546
Sb4 Mn3 2.8694(8) 14_546
Sb4 Zn3 2.8694(8) 14_446
Sb4 Mn3 2.8694(8) 14_446
Sb4 Zn3 2.8694(8) 5_545
Sb4 Mn3 2.8694(8) 5_545
Sb4 Mn1 2.9533(11) 10_556
